data_2235250
loop_
_publ_author_name
'Hou, Jin-Long'
'Bi, Ye'

_publ_section_title
;
 4-Methoxy-<i>N</i>'-(3-nitrobenzylidene)benzohydrazide
;
_journal_coeditor_code SU2422
_journal_issue 6
_journal_name_full 'Acta Crystallographica Section E'
_journal_page_first o1725
_journal_paper_doi 10.1107/S1600536812020454
_journal_volume 68
_journal_year 2012
_chemical_formula_iupac 'C15 H13 N3 O4'
_chemical_formula_moiety 'C15 H13 N3 O4'
_chemical_formula_sum 'C15 H13 N3 O4'
_chemical_formula_weight 299.28
_chemical_name_systematic
;
4-Methoxy-<i>N</i>'-(3-nitrobenzylidene)benzohydrazide
;
_space_group_IT_number 4
_symmetry_cell_setting monoclinic
_symmetry_space_group_name_Hall 'P 2yb'
_symmetry_space_group_name_H-M 'P 1 21 1'
_atom_sites_solution_hydrogens geom
_atom_sites_solution_primary direct
_atom_sites_solution_secondary difmap
_audit_creation_method SHELXL-97
_cell_angle_alpha 90.00
_cell_angle_beta 96.696(2)
_cell_angle_gamma 90.00
_cell_formula_units_Z 2
_cell_length_a 6.8472(17)
_cell_length_b 4.8269(16)
_cell_length_c 21.414(3)
_cell_measurement_reflns_used 1829
_cell_measurement_temperature 298(2)
_cell_measurement_theta_max 27.0
_cell_measurement_theta_min 2.8
_cell_volume 702.9(3)
_computing_cell_refinement 'SAINT (Bruker, 1998)'
_computing_data_collection 'SMART (Bruker, 1998)'
_computing_data_reduction 'SAINT (Bruker, 1998)'
_computing_molecular_graphics 'SHELXTL (Sheldrick, 2008)'
_computing_publication_material 'SHELXTL (Sheldrick, 2008)'
_computing_structure_refinement 'SHELXL97 (Sheldrick, 2008)'
_computing_structure_solution 'SHELXS97 (Sheldrick, 2008)'
_diffrn_ambient_temperature 298(2)
_diffrn_measured_fraction_theta_full 0.977
_diffrn_measured_fraction_theta_max 0.977
_diffrn_measurement_device_type 'Bruker SMART 1000 CCD area-detector'
_diffrn_measurement_method \w
_diffrn_radiation_monochromator graphite
_diffrn_radiation_source 'fine-focus sealed tube'
_diffrn_radiation_type MoK\a
_diffrn_radiation_wavelength 0.71073
_diffrn_reflns_av_R_equivalents 0.0360
_diffrn_reflns_av_sigmaI/netI 0.0397
_diffrn_reflns_limit_h_max 8
_diffrn_reflns_limit_h_min -7
_diffrn_reflns_limit_k_max 5
_diffrn_reflns_limit_k_min -5
_diffrn_reflns_limit_l_max 24
_diffrn_reflns_limit_l_min -25
_diffrn_reflns_number 3686
_diffrn_reflns_theta_full 25.49
_diffrn_reflns_theta_max 25.49
_diffrn_reflns_theta_min 2.87
_exptl_absorpt_coefficient_mu 0.105
_exptl_absorpt_correction_T_max 0.9865
_exptl_absorpt_correction_T_min 0.9824
_exptl_absorpt_correction_type multi-scan
_exptl_absorpt_process_details '(SADABS; Sheldrick, 1996)'
_exptl_crystal_colour yellow
_exptl_crystal_density_diffrn 1.414
_exptl_crystal_density_method 'not measured'
_exptl_crystal_description block
_exptl_crystal_F_000 312
_exptl_crystal_size_max 0.17
_exptl_crystal_size_mid 0.13
_exptl_crystal_size_min 0.13
_refine_diff_density_max 0.110
_refine_diff_density_min -0.160
_refine_ls_abs_structure_details 'none; 929 Friedel pairs merged'
_refine_ls_extinction_method none
_refine_ls_goodness_of_fit_ref 1.045
_refine_ls_hydrogen_treatment mixed
_refine_ls_matrix_type full
_refine_ls_number_parameters 203
_refine_ls_number_reflns 1445
_refine_ls_number_restraints 2
_refine_ls_restrained_S_all 1.044
_refine_ls_R_factor_all 0.0404
_refine_ls_R_factor_gt 0.0343
_refine_ls_shift/su_max 0.001
_refine_ls_shift/su_max_lt 0.001
_refine_ls_shift/su_mean 0.001
_refine_ls_structure_factor_coef Fsqd
_refine_ls_weighting_details 'calc w=1/[\s^2^(Fo^2^)+(0.0405P)^2^+0.0855P] where P=(Fo^2^+2Fc^2^)/3'
_refine_ls_weighting_scheme calc
_refine_ls_wR_factor_gt 0.0806
_refine_ls_wR_factor_ref 0.0849
_reflns_number_gt 1275
_reflns_number_total 1445
_reflns_threshold_expression I>2\s(I)
_cod_data_source_file su2422.cif
_cod_data_source_block I
_cod_original_sg_symbol_H-M 'P 21'
_cod_database_code 2235250
_cod_database_fobs_code 2235250

loop_
_symmetry_equiv_pos_site_id
_symmetry_equiv_pos_as_xyz
1 x,y,z
2 -x,1/2+y,-z

loop_
_atom_site_aniso_label
_atom_site_aniso_U_11
_atom_site_aniso_U_22
_atom_site_aniso_U_33
_atom_site_aniso_U_12
_atom_site_aniso_U_13
_atom_site_aniso_U_23
O1 0.0447(11) 0.091(2) 0.0624(12) -0.0261(12) -0.0075(9) -0.0027(13)
O2 0.0545(11) 0.0582(14) 0.0551(11) -0.0166(11) 0.0106(9) 0.0077(11)
O3 0.0609(12) 0.0281(10) 0.0556(10) -0.0084(9) -0.0057(9) -0.0020(9)
O4 0.0444(10) 0.0673(14) 0.0447(9) -0.0134(10) -0.0075(8) 0.0069(10)
N1 0.0373(12) 0.0506(15) 0.0445(11) -0.0108(11) 0.0074(10) -0.0085(11)
N2 0.0365(11) 0.0324(12) 0.0422(11) -0.0062(9) -0.0031(9) -0.0048(10)
N3 0.0386(11) 0.0299(11) 0.0465(11) -0.0082(10) -0.0070(9) -0.0017(10)
C1 0.0323(12) 0.0338(14) 0.0396(12) -0.0023(10) 0.0050(10) -0.0061(11)
C2 0.0373(13) 0.0338(13) 0.0329(11) -0.0031(11) 0.0038(10) -0.0011(10)
C3 0.0341(12) 0.0325(14) 0.0384(12) -0.0023(10) 0.0039(10) -0.0033(11)
C4 0.0411(14) 0.0357(15) 0.0471(14) -0.0045(12) 0.0063(11) 0.0016(12)
C5 0.0533(16) 0.0439(17) 0.0384(13) 0.0015(13) 0.0023(12) 0.0059(13)
C6 0.0388(13) 0.0488(17) 0.0400(12) -0.0012(13) -0.0022(10) -0.0042(13)
C7 0.0372(13) 0.0324(14) 0.0439(13) -0.0083(11) 0.0010(11) -0.0007(12)
C8 0.0416(14) 0.0266(14) 0.0402(13) -0.0029(11) 0.0037(11) -0.0050(11)
C9 0.0389(13) 0.0288(13) 0.0370(12) 0.0004(11) 0.0014(10) -0.0010(11)
C10 0.0470(15) 0.0383(15) 0.0494(15) -0.0091(13) 0.0027(12) 0.0078(12)
C11 0.0510(16) 0.0481(17) 0.0369(13) -0.0042(13) -0.0037(12) 0.0095(13)
C12 0.0347(12) 0.0406(15) 0.0369(12) 0.0018(12) 0.0008(10) -0.0042(12)
C13 0.0382(13) 0.0410(16) 0.0425(13) -0.0079(12) 0.0031(11) 0.0031(12)
C14 0.0424(14) 0.0376(15) 0.0355(12) -0.0005(12) 0.0004(10) 0.0042(12)
C15 0.0434(15) 0.062(2) 0.0604(17) -0.0112(15) -0.0041(13) 0.0008(16)

loop_
_atom_site_type_symbol
_atom_site_label
_atom_site_fract_x
_atom_site_fract_y
_atom_site_fract_z
_atom_site_U_iso_or_equiv
_atom_site_thermal_displace_type
_atom_site_calc_flag
_atom_site_refinement_flags
_atom_site_occupancy
O O1 -0.0350(3) -0.0065(5) 0.08818(9) 0.0671(9) Uani d . 1.000
O O2 0.1567(3) -0.1359(5) 0.16985(9) 0.0556(7) Uani d . 1.000
O O3 0.9986(3) -0.0624(4) 0.29825(8) 0.0492(6) Uani d . 1.000
O O4 1.7677(3) 0.4319(5) 0.44850(8) 0.0531(6) Uani d . 1.000
N N1 0.1167(3) 0.0136(5) 0.12433(10) 0.0439(7) Uani d . 1.000
N N2 0.8115(3) 0.3103(4) 0.21877(9) 0.0376(7) Uani d . 1.000
N N3 0.9792(3) 0.3715(5) 0.25841(10) 0.0393(6) Uani d D 1.000
C C1 0.2599(3) 0.2248(5) 0.11108(11) 0.0352(7) Uani d . 1.000
C C2 0.4255(3) 0.2586(5) 0.15295(11) 0.0347(7) Uani d . 1.000
C C3 0.5608(3) 0.4617(5) 0.14098(10) 0.0350(7) Uani d . 1.000
C C4 0.5242(4) 0.6221(6) 0.08719(11) 0.0412(8) Uani d . 1.000
C C5 0.3576(4) 0.5802(6) 0.04504(12) 0.0454(9) Uani d . 1.000
C C6 0.2229(4) 0.3800(7) 0.05691(11) 0.0431(8) Uani d . 1.000
C C7 0.7391(3) 0.5089(5) 0.18495(11) 0.0381(8) Uani d . 1.000
C C8 1.0667(4) 0.1711(5) 0.29592(11) 0.0362(8) Uani d . 1.000
C C9 1.2529(3) 0.2545(5) 0.33428(11) 0.0351(7) Uani d . 1.000
C C10 1.3057(4) 0.1192(6) 0.39120(12) 0.0451(9) Uani d . 1.000
C C11 1.4763(4) 0.1874(6) 0.42782(11) 0.0460(9) Uani d . 1.000
C C12 1.6014(3) 0.3851(6) 0.40846(10) 0.0377(8) Uani d . 1.000
C C13 1.5529(4) 0.5197(6) 0.35165(11) 0.0407(8) Uani d . 1.000
C C14 1.3780(4) 0.4556(6) 0.31541(11) 0.0388(8) Uani d . 1.000
C C15 1.8987(4) 0.6411(7) 0.43234(14) 0.0561(10) Uani d . 1.000
H H2 0.44710 0.14800 0.18870 0.0420 Uiso c R 1.000
H H3 1.015(5) 0.550(3) 0.2629(16) 0.0800 Uiso d D 1.000
H H4 0.61290 0.76010 0.07930 0.0490 Uiso c R 1.000
H H5 0.33640 0.68700 0.00870 0.0550 Uiso c R 1.000
H H6 0.11010 0.35040 0.02910 0.0520 Uiso c R 1.000
H H7 0.79820 0.68260 0.18790 0.0460 Uiso c R 1.000
H H10 1.22470 -0.01830 0.40440 0.0540 Uiso c R 1.000
H H11 1.50810 0.09920 0.46630 0.0550 Uiso c R 1.000
H H13 1.63710 0.65190 0.33800 0.0490 Uiso c R 1.000
H H14 1.34380 0.54920 0.27780 0.0470 Uiso c R 1.000
H H15A 1.94650 0.59410 0.39330 0.0840 Uiso c R 1.000
H H15B 2.00750 0.65530 0.46480 0.0840 Uiso c R 1.000
H H15C 1.83080 0.81520 0.42800 0.0840 Uiso c R 1.000

loop_
_atom_type_symbol
_atom_type_description
_atom_type_scat_dispersion_real
_atom_type_scat_dispersion_imag
_atom_type_scat_source
C C 0.0033 0.0000 'International Tables Vol C Tables 4.2.6.8 and 6.1.1.4'
H H 0.0000 0.0000 'International Tables Vol C Tables 4.2.6.8 and 6.1.1.4'
N N 0.0061 0.0000 'International Tables Vol C Tables 4.2.6.8 and 6.1.1.4'
O O 0.0106 0.0000 'International Tables Vol C Tables 4.2.6.8 and 6.1.1.4'

loop_
_geom_angle_atom_site_label_1
_geom_angle_atom_site_label_2
_geom_angle_atom_site_label_3
_geom_angle
_geom_angle_publ_flag
C12 O4 C15 118.0(2) no
O1 N1 O2 123.6(2) no
O1 N1 C1 118.1(2) no
O2 N1 C1 118.3(2) no
N3 N2 C7 115.6(2) no
N2 N3 C8 119.5(2) no
C8 N3 H3 122(2) no
N2 N3 H3 118(2) no
N1 C1 C6 118.7(2) no
N1 C1 C2 118.5(2) no
C2 C1 C6 122.8(2) no
C1 C2 C3 118.7(2) no
C2 C3 C7 120.8(2) no
C2 C3 C4 119.1(2) no
C4 C3 C7 120.1(2) no
C3 C4 C5 121.0(2) no
C4 C5 C6 120.0(2) no
C1 C6 C5 118.3(2) no
N2 C7 C3 119.3(2) no
O3 C8 C9 122.2(2) no
N3 C8 C9 115.2(2) no
O3 C8 N3 122.6(2) no
C10 C9 C14 118.5(2) no
C8 C9 C10 118.3(2) no
C8 C9 C14 123.2(2) no
C9 C10 C11 120.4(2) no
C10 C11 C12 120.9(2) no
O4 C12 C13 124.9(2) no
O4 C12 C11 115.4(2) no
C11 C12 C13 119.7(2) no
C12 C13 C14 119.4(2) no
C9 C14 C13 121.1(2) no
C1 C2 H2 121.00 no
C3 C2 H2 121.00 no
C3 C4 H4 119.00 no
C5 C4 H4 119.00 no
C4 C5 H5 120.00 no
C6 C5 H5 120.00 no
C1 C6 H6 121.00 no
C5 C6 H6 121.00 no
N2 C7 H7 120.00 no
C3 C7 H7 120.00 no
C9 C10 H10 120.00 no
C11 C10 H10 120.00 no
C10 C11 H11 120.00 no
C12 C11 H11 120.00 no
C12 C13 H13 120.00 no
C14 C13 H13 120.00 no
C9 C14 H14 119.00 no
C13 C14 H14 119.00 no
O4 C15 H15A 109.00 no
O4 C15 H15B 109.00 no
O4 C15 H15C 109.00 no
H15A C15 H15B 109.00 no
H15A C15 H15C 109.00 no
H15B C15 H15C 109.00 no

loop_
_geom_bond_atom_site_label_1
_geom_bond_atom_site_label_2
_geom_bond_distance
_geom_bond_publ_flag
O1 N1 1.225(3) no
O2 N1 1.218(3) no
O3 C8 1.223(3) no
O4 C12 1.362(3) no
O4 C15 1.420(4) no
N1 C1 1.465(3) no
N2 N3 1.378(3) no
N2 C7 1.267(3) no
N3 C8 1.352(3) no
N3 H3 0.898(18) no
C1 C6 1.379(4) no
C1 C2 1.371(3) no
C2 C3 1.393(3) no
C3 C4 1.386(3) no
C3 C7 1.470(3) no
C4 C5 1.385(4) no
C5 C6 1.380(4) no
C8 C9 1.489(3) no
C9 C14 1.386(4) no
C9 C10 1.393(4) no
C10 C11 1.369(4) no
C11 C12 1.378(4) no
C12 C13 1.385(3) no
C13 C14 1.384(4) no
C2 H2 0.9300 no
C4 H4 0.9300 no
C5 H5 0.9300 no
C6 H6 0.9300 no
C7 H7 0.9300 no
C10 H10 0.9300 no
C11 H11 0.9300 no
C13 H13 0.9300 no
C14 H14 0.9300 no
C15 H15A 0.9600 no
C15 H15B 0.9600 no
C15 H15C 0.9600 no

loop_
_geom_hbond_atom_site_label_D
_geom_hbond_atom_site_label_H
_geom_hbond_atom_site_label_A
_geom_hbond_site_symmetry_A
_geom_hbond_distance_DH
_geom_hbond_distance_HA
_geom_hbond_distance_DA
_geom_hbond_angle_DHA
_geom_hbond_publ_flag
N3 H3 O3 1_565 0.898(18) 2.026(19) 2.861(3) 154(3) yes
C6 H6 O1 2_555 0.93 2.60 3.268(3) 129 yes

loop_
_geom_torsion_atom_site_label_1
_geom_torsion_atom_site_label_2
_geom_torsion_atom_site_label_3
_geom_torsion_atom_site_label_4
_geom_torsion
_geom_torsion_publ_flag
C15 O4 C12 C11 -177.6(2) no
C15 O4 C12 C13 2.4(4) no
O2 N1 C1 C2 -4.8(3) no
O1 N1 C1 C6 -3.6(3) no
O2 N1 C1 C6 174.9(2) no
O1 N1 C1 C2 176.7(2) no
N3 N2 C7 C3 179.63(19) no
C7 N2 N3 C8 -179.7(2) no
N2 N3 C8 C9 176.7(2) no
N2 N3 C8 O3 -3.1(4) no
N1 C1 C6 C5 179.4(2) no
C2 C1 C6 C5 -0.9(4) no
C6 C1 C2 C3 1.2(4) no
N1 C1 C2 C3 -179.2(2) no
C1 C2 C3 C4 -0.2(3) no
C1 C2 C3 C7 179.0(2) no
C2 C3 C7 N2 27.7(3) no
C4 C3 C7 N2 -153.1(2) no
C7 C3 C4 C5 179.7(2) no
C2 C3 C4 C5 -1.0(4) no
C3 C4 C5 C6 1.3(4) no
C4 C5 C6 C1 -0.4(4) no
O3 C8 C9 C10 -27.8(4) no
N3 C8 C9 C14 -29.2(3) no
O3 C8 C9 C14 150.7(3) no
N3 C8 C9 C10 152.3(2) no
C8 C9 C14 C13 -177.8(2) no
C10 C9 C14 C13 0.7(4) no
C8 C9 C10 C11 179.5(2) no
C14 C9 C10 C11 0.9(4) no
C9 C10 C11 C12 -1.8(4) no
C10 C11 C12 C13 0.9(4) no
C10 C11 C12 O4 -179.1(2) no
O4 C12 C13 C14 -179.3(3) no
C11 C12 C13 C14 0.7(4) no
C12 C13 C14 C9 -1.6(4) no

loop_
_cod_related_entry_id
_cod_related_entry_database
_cod_related_entry_code
1 ChemSpider 7832830
